data_7234013
loop_
_publ_author_name
'Xu-Lin Chen'
'Chen-Sheng Lin'
'Xiao-Yuan Wu'
'Rongming Yu'
'Teng Teng'
'Qi-Kai Zhang'
'Qing Zhang'
'Wen-Bing Yang'
'Can-Zhong Lu'

_publ_section_title
;
 Highly efficient cuprous complexes with thermally activated delayed
 fluorescence and simplified solution process OLEDs using the ligand as
 host
;
_journal_name_full 'Journal of Materials Chemistry C'
_journal_page_first 1187
_journal_page_last 1195
_journal_paper_doi 10.1039/C4TC02255F
_journal_volume 3
_journal_year 2015
_chemical_formula_sum 'C56 H42 B Cu F4 N4 O P2'
_chemical_formula_weight 999.23
_space_group_IT_number 14
_space_group_name_Hall '-P 2yn'
_space_group_name_H-M_alt 'P 1 21/n 1'
_symmetry_space_group_name_H-M 'P 1 21/n 1'
_atom_sites_solution_hydrogens geom
_atom_sites_solution_primary direct
_atom_sites_solution_secondary difmap
_cell_angle_alpha 90.00
_cell_angle_beta 92.711(3)
_cell_angle_gamma 90.00
_cell_formula_units_Z 4
_cell_length_a 13.5909(7)
_cell_length_b 22.0914(9)
_cell_length_c 15.8659(7)
_cell_measurement_reflns_used 11068
_cell_measurement_temperature 293(2)
_cell_measurement_theta_max 27.4895
_cell_measurement_theta_min 2.1371
_cell_volume 4758.3(4)
_computing_structure_refinement 'SHELXL-97 (Sheldrick, 1997)'
_computing_structure_solution 'SHELXS-97 (Sheldrick, 1990)'
_diffrn_ambient_temperature 293(2)
_diffrn_detector_area_resol_mean 14.6306
_diffrn_measured_fraction_theta_full 0.973
_diffrn_measured_fraction_theta_max 0.973
_diffrn_measurement_method CCD_Profile_fitting'
_diffrn_radiation_monochromator graphite
_diffrn_radiation_source 'fine-focus sealed tube'
_diffrn_radiation_type MoK\a
_diffrn_radiation_wavelength 0.71073
_diffrn_reflns_av_R_equivalents 0.0353
_diffrn_reflns_av_sigmaI/netI 0.0386
_diffrn_reflns_limit_h_max 17
_diffrn_reflns_limit_h_min -17
_diffrn_reflns_limit_k_max 28
_diffrn_reflns_limit_k_min -28
_diffrn_reflns_limit_l_max 20
_diffrn_reflns_limit_l_min -20
_diffrn_reflns_number 36580
_diffrn_reflns_theta_full 27.48
_diffrn_reflns_theta_max 27.48
_diffrn_reflns_theta_min 2.14
_exptl_absorpt_coefficient_mu 0.588
_exptl_absorpt_correction_T_max 0.9170
_exptl_absorpt_correction_T_min 0.8915
_exptl_absorpt_correction_type Multi-scan'
_exptl_crystal_colour Colorless
_exptl_crystal_density_diffrn 1.395
_exptl_crystal_density_method 'not measured'
_exptl_crystal_description Prism
_exptl_crystal_F_000 2056
_exptl_crystal_size_max 0.20
_exptl_crystal_size_mid 0.15
_exptl_crystal_size_min 0.15
_refine_diff_density_max 1.565
_refine_diff_density_min -0.880
_refine_diff_density_rms 0.080
_refine_ls_extinction_method none
_refine_ls_goodness_of_fit_ref 1.007
_refine_ls_hydrogen_treatment mixed
_refine_ls_matrix_type full
_refine_ls_number_parameters 622
_refine_ls_number_reflns 10619
_refine_ls_number_restraints 0
_refine_ls_restrained_S_all 1.007
_refine_ls_R_factor_all 0.0673
_refine_ls_R_factor_gt 0.0568
_refine_ls_shift/su_max 0.004
_refine_ls_shift/su_mean 0.000
_refine_ls_structure_factor_coef Fsqd
_refine_ls_weighting_details 'calc w=1/[\s^2^(Fo^2^)+(0.1146P)^2^+2.6127P] where P=(Fo^2^+2Fc^2^)/3'
_refine_ls_weighting_scheme calc
_refine_ls_wR_factor_gt 0.1709
_refine_ls_wR_factor_ref 0.1827
_reflns_number_gt 8934
_reflns_number_total 10619
_reflns_threshold_expression >2sigma(I)
_cod_data_source_file 1000002.cif
_cod_data_source_block PCOD1000002
_cod_original_sg_symbol_H-M P2(1)/n
_cod_database_code 7234013

loop_
_symmetry_equiv_pos_as_xyz
'x, y, z'
'-x+1/2, y+1/2, -z+1/2'
'-x, -y, -z'
'x-1/2, -y-1/2, z-1/2'

loop_
_atom_site_label
_atom_site_type_symbol
_atom_site_fract_x
_atom_site_fract_y
_atom_site_fract_z
_atom_site_U_iso_or_equiv
_atom_site_adp_type
_atom_site_occupancy
_atom_site_symmetry_multiplicity
_atom_site_calc_flag
_atom_site_refinement_flags
_atom_site_disorder_assembly
_atom_site_disorder_group
Cu1 Cu 0.26962(2) 0.181393(14) 0.217863(19) 0.03396(12) Uani 1 1 d . . .
P1 P 0.18256(5) 0.25148(3) 0.28246(4) 0.03354(16) Uani 1 1 d . . .
P2 P 0.37721(5) 0.12251(3) 0.29374(4) 0.03273(16) Uani 1 1 d . . .
O1 O 0.22139(14) 0.15930(9) 0.41313(12) 0.0392(4) Uani 1 1 d . . .
N4 N 0.44699(18) 0.25337(11) 0.11373(16) 0.0442(5) Uani 1 1 d . . .
C4 C 0.2799(2) 0.13697(13) 0.04408(17) 0.0412(6) Uani 1 1 d . . .
N2 N 0.19699(19) 0.10915(11) 0.07664(15) 0.0429(5) Uani 1 1 d . . .
N1 N 0.16876(18) 0.12465(11) 0.15488(15) 0.0413(5) Uani 1 1 d . . .
C49 C 0.5201(3) 0.0159(2) 0.1257(2) 0.0703(11) Uani 1 1 d . . .
H49 H 0.5815 0.0134 0.1024 0.084 Uiso 1 1 calc R . .
C5 C 0.3120(3) 0.12004(17) -0.0344(2) 0.0595(9) Uani 1 1 d . . .
H5 H 0.2791 0.0906 -0.0668 0.071 Uiso 1 1 calc R . .
C36 C -0.0442(3) 0.1243(2) 0.3958(3) 0.0665(10) Uani 1 1 d . . .
H36 H -0.0891 0.0960 0.4141 0.080 Uiso 1 1 calc R . .
C13 C 0.4537(4) 0.41355(18) 0.1554(3) 0.0713(11) Uani 1 1 d . . .
H13 H 0.5001 0.4415 0.1759 0.086 Uiso 1 1 calc R . .
C25 C 0.0035(3) 0.38903(16) 0.1926(3) 0.0673(10) Uani 1 1 d . . .
H25 H -0.0203 0.4258 0.2115 0.081 Uiso 1 1 calc R . .
C24 C -0.0249(3) 0.3682(2) 0.1133(3) 0.0723(11) Uani 1 1 d . . .
H24 H -0.0671 0.3914 0.0785 0.087 Uiso 1 1 calc R . .
C7 C 0.4413(3) 0.19186(19) -0.0130(2) 0.0622(9) Uani 1 1 d . . .
H7 H 0.4974 0.2110 -0.0312 0.075 Uiso 1 1 calc R . .
C12 C 0.3581(4) 0.43136(19) 0.1319(3) 0.0790(12) Uani 1 1 d . . .
H12 H 0.3408 0.4719 0.1365 0.095 Uiso 1 1 calc R . .
C18 C 0.7111(3) 0.2298(3) 0.1784(3) 0.0761(13) Uani 1 1 d . . .
H18 H 0.7601 0.2005 0.1844 0.091 Uiso 1 1 calc R . .
C16 C 0.6621(3) 0.3335(2) 0.1950(2) 0.0682(11) Uani 1 1 d . . .
H16 H 0.6770 0.3730 0.2111 0.082 Uiso 1 1 calc R . .
C30 C 0.3560(4) 0.3818(2) 0.4597(3) 0.0770(12) Uani 1 1 d . . .
H30 H 0.3932 0.4078 0.4944 0.092 Uiso 1 1 calc R . .
C17 C 0.7323(3) 0.2886(3) 0.2020(3) 0.0816(14) Uani 1 1 d . . .
H17 H 0.7954 0.2982 0.2231 0.098 Uiso 1 1 calc R . .
C31 C 0.2875(4) 0.3445(2) 0.4937(2) 0.0910(17) Uani 1 1 d . . .
H31 H 0.2777 0.3459 0.5512 0.109 Uiso 1 1 calc R . .
C10 C 0.3112(3) 0.32983(16) 0.0929(2) 0.0541(8) Uani 1 1 d . . .
H10 H 0.2647 0.3022 0.0717 0.065 Uiso 1 1 calc R . .
C11 C 0.2881(3) 0.39022(18) 0.1018(3) 0.0712(11) Uani 1 1 d . . .
H11 H 0.2246 0.4035 0.0874 0.085 Uiso 1 1 calc R . .
C48 C 0.4460(4) -0.02190(18) 0.0974(2) 0.0746(12) Uani 1 1 d . . .
H48 H 0.4566 -0.0490 0.0539 0.090 Uiso 1 1 calc R . .
C2 C 0.0687(3) 0.05291(17) 0.0990(2) 0.0606(9) Uani 1 1 d . . .
H2 H 0.0173 0.0252 0.0933 0.073 Uiso 1 1 calc R . .
C47 C 0.3550(3) -0.01984(16) 0.1333(2) 0.0654(10) Uani 1 1 d . . .
H47 H 0.3049 -0.0459 0.1147 0.078 Uiso 1 1 calc R . .
C50 C 0.5049(3) 0.05777(16) 0.1887(2) 0.0529(8) Uani 1 1 d . . .
H50 H 0.5557 0.0835 0.2070 0.064 Uiso 1 1 calc R . .
C55 C 0.5735(3) 0.25211(17) 0.3715(2) 0.0592(9) Uani 1 1 d . . .
H55 H 0.5732 0.2941 0.3747 0.071 Uiso 1 1 calc R . .
C28 C 0.3137(3) 0.34193(15) 0.3236(2) 0.0511(7) Uani 1 1 d . . .
H28 H 0.3223 0.3419 0.2658 0.061 Uiso 1 1 calc R . .
C6 C 0.3942(3) 0.1484(2) -0.0621(2) 0.0703(11) Uani 1 1 d . . .
H6 H 0.4181 0.1383 -0.1142 0.084 Uiso 1 1 calc R . .
C35 C -0.0764(3) 0.17105(19) 0.3449(3) 0.0627(9) Uani 1 1 d . . .
H35 H -0.1431 0.1750 0.3301 0.075 Uiso 1 1 calc R . .
C14 C 0.4779(3) 0.35274(15) 0.1474(2) 0.0529(8) Uani 1 1 d . . .
C29 C 0.3695(3) 0.38068(17) 0.3753(3) 0.0642(9) Uani 1 1 d . . .
H29 H 0.4161 0.4059 0.3524 0.077 Uiso 1 1 calc R . .
C46 C 0.3393(3) 0.02122(14) 0.1969(2) 0.0520(7) Uani 1 1 d . . .
H46 H 0.2786 0.0222 0.2217 0.062 Uiso 1 1 calc R . .
C40 C 0.2463(2) 0.07848(14) 0.51490(18) 0.0450(6) Uani 1 1 d . . .
H40 H 0.2006 0.0960 0.5493 0.054 Uiso 1 1 calc R . .
C3 C 0.1368(3) 0.06497(16) 0.0424(2) 0.0603(9) Uani 1 1 d . . .
H3 H 0.1419 0.0467 -0.0100 0.072 Uiso 1 1 calc R . .
C37 C 0.0544(2) 0.11881(16) 0.4203(2) 0.0550(8) Uani 1 1 d . . .
H37 H 0.0756 0.0873 0.4555 0.066 Uiso 1 1 calc R . .
C32 C 0.2322(3) 0.30446(19) 0.4421(2) 0.0640(10) Uani 1 1 d . . .
H32 H 0.1868 0.2787 0.4655 0.077 Uiso 1 1 calc R . .
C20 C 0.5474(2) 0.25794(15) 0.13926(19) 0.0469(7) Uani 1 1 d . . .
C1 C 0.0908(2) 0.09053(15) 0.1683(2) 0.0507(7) Uani 1 1 d . . .
H1 H 0.0556 0.0915 0.2171 0.061 Uiso 1 1 calc R . .
C53 C 0.6564(2) 0.15790(19) 0.3946(2) 0.0594(9) Uani 1 1 d . . .
H53 H 0.7123 0.1365 0.4129 0.071 Uiso 1 1 calc R . .
C23 C 0.0087(3) 0.3137(2) 0.0853(2) 0.0674(10) Uani 1 1 d . . .
H23 H -0.0123 0.2993 0.0324 0.081 Uiso 1 1 calc R . .
C34 C -0.0097(2) 0.21221(16) 0.3156(2) 0.0499(7) Uani 1 1 d . . .
H34 H -0.0319 0.2433 0.2800 0.060 Uiso 1 1 calc R . .
C54 C 0.6559(3) 0.22035(19) 0.3990(2) 0.0641(10) Uani 1 1 d . . .
H54 H 0.7113 0.2409 0.4205 0.077 Uiso 1 1 calc R . .
C15 C 0.5678(3) 0.31802(16) 0.1628(2) 0.0532(8) Uani 1 1 d . . .
C19 C 0.6188(3) 0.2131(2) 0.1462(2) 0.0602(9) Uani 1 1 d . . .
H19 H 0.6051 0.1734 0.1298 0.072 Uiso 1 1 calc R . .
C22 C 0.0740(2) 0.27992(16) 0.1361(2) 0.0518(7) Uani 1 1 d . . .
H22 H 0.0981 0.2434 0.1165 0.062 Uiso 1 1 calc R . .
C38 C 0.1213(2) 0.16053(13) 0.39196(17) 0.0393(6) Uani 1 1 d . . .
C26 C 0.0677(2) 0.35509(13) 0.2442(2) 0.0486(7) Uani 1 1 d . . .
H26 H 0.0867 0.3691 0.2978 0.058 Uiso 1 1 calc R . .
C42 C 0.3624(2) 0.00001(13) 0.48847(19) 0.0472(7) Uani 1 1 d . . .
H42 H 0.3935 -0.0360 0.5043 0.057 Uiso 1 1 calc R . .
C52 C 0.5738(2) 0.12694(15) 0.3628(2) 0.0491(7) Uani 1 1 d . . .
H52 H 0.5741 0.0849 0.3603 0.059 Uiso 1 1 calc R . .
C41 C 0.2938(2) 0.02558(14) 0.53956(19) 0.0493(7) Uani 1 1 d . . .
H41 H 0.2797 0.0072 0.5903 0.059 Uiso 1 1 calc R . .
C9 C 0.4061(2) 0.31178(14) 0.1166(2) 0.0459(7) Uani 1 1 d . . .
C44 C 0.33790(19) 0.08190(12) 0.38760(16) 0.0351(5) Uani 1 1 d . . .
C56 C 0.4909(2) 0.22174(14) 0.3391(2) 0.0474(7) Uani 1 1 d . . .
H56 H 0.4356 0.2434 0.3202 0.057 Uiso 1 1 calc R . .
C43 C 0.3847(2) 0.02813(12) 0.41400(18) 0.0410(6) Uani 1 1 d . . .
H43 H 0.4318 0.0110 0.3806 0.049 Uiso 1 1 calc R . .
C51 C 0.4906(2) 0.15900(13) 0.33488(16) 0.0382(6) Uani 1 1 d . . .
C39 C 0.2670(2) 0.10539(12) 0.43858(17) 0.0365(5) Uani 1 1 d . . .
C33 C 0.0912(2) 0.20805(12) 0.33836(17) 0.0368(5) Uani 1 1 d . . .
C45 C 0.4133(2) 0.06131(12) 0.22461(17) 0.0392(6) Uani 1 1 d . . .
C8 C 0.4038(2) 0.20662(14) 0.06391(18) 0.0427(6) Uani 1 1 d . . .
C21 C 0.1034(2) 0.30020(13) 0.21580(18) 0.0406(6) Uani 1 1 d . . .
C27 C 0.2452(2) 0.30331(12) 0.35679(18) 0.0392(6) Uani 1 1 d . . .
N3 N 0.32387(17) 0.17936(10) 0.09358(14) 0.0362(5) Uani 1 1 d . . .
B1 B 0.8088(18) 0.0122(13) 0.2046(11) 0.458(4) Uani 1 1 d . . .
F1 F 0.7409(5) -0.0239(4) 0.2307(6) 0.273(5) Uani 1 1 d . . .
F2 F 0.7779(9) 0.0663(4) 0.1833(8) 0.316(5) Uani 1 1 d . . .
F3 F 0.8728(7) 0.0153(4) 0.2558(6) 0.301(5) Uani 1 1 d . . .
F4 F 0.8176(10) -0.0066(5) 0.1359(5) 0.366(7) Uani 1 1 d . . .

loop_
_atom_site_aniso_label
_atom_site_aniso_U_11
_atom_site_aniso_U_22
_atom_site_aniso_U_33
_atom_site_aniso_U_23
_atom_site_aniso_U_13
_atom_site_aniso_U_12
Cu1 0.0333(2) 0.03731(19) 0.03114(19) -0.00058(11) 0.00062(13) 0.00464(11)
P1 0.0329(4) 0.0344(3) 0.0332(3) -0.0020(2) -0.0001(3) 0.0042(2)
P2 0.0312(3) 0.0354(3) 0.0315(3) 0.0045(2) 0.0006(3) 0.0030(2)
O1 0.0340(10) 0.0417(10) 0.0422(10) 0.0039(8) 0.0037(8) 0.0003(8)
N4 0.0404(13) 0.0479(13) 0.0445(13) 0.0067(10) 0.0041(10) -0.0011(10)
C4 0.0457(16) 0.0420(14) 0.0356(13) -0.0022(11) -0.0016(11) 0.0088(11)
N2 0.0450(14) 0.0436(12) 0.0396(12) -0.0055(10) -0.0036(10) 0.0011(10)
N1 0.0382(13) 0.0448(12) 0.0410(12) -0.0046(10) 0.0030(10) 0.0000(10)
C49 0.083(3) 0.074(2) 0.056(2) -0.0030(18) 0.028(2) 0.018(2)
C5 0.072(2) 0.065(2) 0.0422(16) -0.0139(15) 0.0062(16) 0.0048(17)
C36 0.0398(18) 0.084(3) 0.077(2) 0.017(2) 0.0087(17) -0.0132(17)
C13 0.095(3) 0.0527(19) 0.067(2) 0.0094(17) 0.005(2) -0.013(2)
C25 0.061(2) 0.0466(18) 0.094(3) 0.0110(18) -0.003(2) 0.0168(16)
C24 0.059(2) 0.073(2) 0.084(3) 0.027(2) -0.012(2) 0.0193(19)
C7 0.062(2) 0.079(2) 0.0474(18) 0.0023(16) 0.0208(16) -0.0036(18)
C12 0.100(3) 0.050(2) 0.086(3) 0.011(2) 0.001(3) 0.013(2)
C18 0.050(2) 0.122(4) 0.056(2) 0.010(2) 0.0037(17) 0.021(2)
C16 0.054(2) 0.095(3) 0.055(2) 0.0146(19) 0.0001(17) -0.027(2)
C30 0.090(3) 0.076(3) 0.063(2) -0.0047(19) -0.019(2) -0.033(2)
C17 0.046(2) 0.135(4) 0.063(2) 0.010(3) -0.0034(18) -0.014(3)
C31 0.134(4) 0.099(3) 0.0398(19) -0.013(2) -0.003(2) -0.051(3)
C10 0.054(2) 0.0572(18) 0.0509(18) 0.0056(14) -0.0016(15) 0.0069(15)
C11 0.079(3) 0.063(2) 0.070(2) 0.0094(18) -0.007(2) 0.021(2)
C48 0.118(4) 0.055(2) 0.052(2) -0.0084(16) 0.014(2) 0.021(2)
C2 0.052(2) 0.0577(19) 0.071(2) -0.0021(16) -0.0103(17) -0.0154(15)
C47 0.091(3) 0.0466(17) 0.058(2) -0.0046(15) -0.0107(19) 0.0079(17)
C50 0.0538(19) 0.0592(18) 0.0468(17) 0.0042(14) 0.0142(14) 0.0082(14)
C55 0.062(2) 0.0552(19) 0.061(2) -0.0030(15) 0.0019(17) -0.0173(16)
C28 0.0546(19) 0.0489(16) 0.0500(17) -0.0021(13) 0.0055(14) -0.0076(14)
C6 0.081(3) 0.085(3) 0.0462(18) -0.0121(18) 0.0218(18) 0.002(2)
C35 0.0317(16) 0.085(3) 0.071(2) 0.0065(19) 0.0027(16) -0.0045(16)
C14 0.063(2) 0.0514(17) 0.0448(16) 0.0133(13) 0.0029(14) -0.0102(15)
C29 0.063(2) 0.056(2) 0.072(2) -0.0039(17) -0.0009(18) -0.0189(17)
C46 0.058(2) 0.0443(15) 0.0534(18) -0.0006(13) -0.0042(15) 0.0075(13)
C40 0.0452(16) 0.0547(16) 0.0354(14) 0.0027(12) 0.0049(12) -0.0062(13)
C3 0.067(2) 0.0574(19) 0.0545(19) -0.0131(15) -0.0136(17) -0.0093(16)
C37 0.0441(18) 0.0619(19) 0.0597(19) 0.0149(15) 0.0084(15) -0.0043(14)
C32 0.078(3) 0.073(2) 0.0412(17) -0.0088(15) 0.0042(16) -0.029(2)
C20 0.0387(15) 0.0635(18) 0.0388(14) 0.0148(13) 0.0049(12) -0.0016(13)
C1 0.0415(16) 0.0521(17) 0.0583(18) -0.0040(14) -0.0008(14) -0.0044(13)
C53 0.0370(17) 0.079(2) 0.061(2) 0.0212(18) -0.0094(15) -0.0075(15)
C23 0.060(2) 0.091(3) 0.0493(19) 0.0096(18) -0.0140(17) 0.0148(19)
C34 0.0354(15) 0.0612(18) 0.0534(17) 0.0032(14) 0.0048(13) 0.0059(13)
C54 0.053(2) 0.082(3) 0.056(2) 0.0102(18) -0.0074(16) -0.0238(18)
C15 0.0499(19) 0.064(2) 0.0454(17) 0.0143(14) 0.0048(14) -0.0161(14)
C19 0.051(2) 0.084(2) 0.0464(17) 0.0090(16) 0.0061(15) 0.0094(17)
C22 0.0507(18) 0.0594(18) 0.0444(16) -0.0019(13) -0.0072(13) 0.0129(14)
C38 0.0351(14) 0.0458(14) 0.0374(13) -0.0018(11) 0.0056(11) 0.0018(11)
C26 0.0484(17) 0.0386(14) 0.0585(18) -0.0023(13) -0.0014(14) 0.0067(12)
C42 0.0546(18) 0.0408(14) 0.0450(15) 0.0117(12) -0.0114(13) -0.0068(13)
C52 0.0423(16) 0.0564(17) 0.0482(16) 0.0157(13) -0.0026(13) -0.0006(13)
C41 0.0553(18) 0.0535(17) 0.0385(15) 0.0144(12) -0.0054(13) -0.0160(14)
C9 0.0476(17) 0.0478(15) 0.0427(15) 0.0084(12) 0.0054(13) 0.0015(12)
C44 0.0323(13) 0.0385(12) 0.0341(12) 0.0040(10) -0.0031(10) -0.0021(10)
C56 0.0466(17) 0.0474(16) 0.0481(16) 0.0023(12) 0.0018(13) -0.0015(12)
C43 0.0415(15) 0.0381(13) 0.0430(15) 0.0064(11) -0.0018(11) -0.0015(11)
C51 0.0362(14) 0.0468(14) 0.0318(12) 0.0089(10) 0.0028(10) -0.0009(11)
C39 0.0345(14) 0.0393(13) 0.0353(13) 0.0036(10) -0.0020(10) -0.0034(10)
C33 0.0326(13) 0.0434(13) 0.0348(12) -0.0056(10) 0.0045(10) 0.0018(10)
C45 0.0427(15) 0.0403(13) 0.0343(13) 0.0049(10) 0.0008(11) 0.0084(11)
C8 0.0443(16) 0.0474(15) 0.0370(13) 0.0069(11) 0.0062(12) 0.0049(12)
C21 0.0370(14) 0.0400(13) 0.0445(15) 0.0025(11) 0.0001(11) 0.0035(11)
C27 0.0392(15) 0.0377(13) 0.0403(14) -0.0036(11) -0.0020(11) 0.0029(11)
N3 0.0373(12) 0.0396(11) 0.0317(11) 0.0021(8) 0.0018(9) 0.0054(9)
B1 0.486(11) 0.637(14) 0.223(10) 0.334(10) -0.291(9) -0.507
F1 0.178(5) 0.330(10) 0.317(9) 0.189(8) 0.067(6) 0.055(6)
F2 0.406(14) 0.200(8) 0.336(12) 0.097(8) -0.029(10) 0.037(8)
F3 0.325(10) 0.226(7) 0.331(10) -0.055(7) -0.200(9) 0.026(7)
F4 0.560(16) 0.389(12) 0.162(6) -0.175(7) 0.158(8) -0.249(12)

loop_
_atom_type_symbol
_atom_type_description
_atom_type_scat_dispersion_real
_atom_type_scat_dispersion_imag
_atom_type_scat_source
C C 0.0033 0.0016 'International Tables Vol C Tables 4.2.6.8 and 6.1.1.4'
N N 0.0061 0.0033 'International Tables Vol C Tables 4.2.6.8 and 6.1.1.4'
O O 0.0106 0.0060 'International Tables Vol C Tables 4.2.6.8 and 6.1.1.4'
P P 0.1023 0.0942 'International Tables Vol C Tables 4.2.6.8 and 6.1.1.4'
Cu Cu 0.3201 1.2651 'International Tables Vol C Tables 4.2.6.8 and 6.1.1.4'
B B 0.0013 0.0007 'International Tables Vol C Tables 4.2.6.8 and 6.1.1.4'
F F 0.0171 0.0103 'International Tables Vol C Tables 4.2.6.8 and 6.1.1.4'
H H 0.0000 0.0000 'International Tables Vol C Tables 4.2.6.8 and 6.1.1.4'

loop_
_geom_angle_atom_site_label_1
_geom_angle_atom_site_label_2
_geom_angle_atom_site_label_3
_geom_angle
_geom_angle_site_symmetry_1
_geom_angle_site_symmetry_3
N1 Cu1 N3 78.02(9) . .
N1 Cu1 P1 106.73(7) . .
N3 Cu1 P1 130.75(6) . .
N1 Cu1 P2 107.71(7) . .
N3 Cu1 P2 103.67(6) . .
P1 Cu1 P2 119.94(3) . .
C21 P1 C27 104.41(13) . .
C21 P1 C33 101.28(13) . .
C27 P1 C33 108.78(13) . .
C21 P1 Cu1 117.05(10) . .
C27 P1 Cu1 119.44(10) . .
C33 P1 Cu1 104.22(9) . .
C45 P2 C51 107.13(13) . .
C45 P2 C44 102.85(12) . .
C51 P2 C44 101.41(12) . .
C45 P2 Cu1 106.99(9) . .
C51 P2 Cu1 116.65(9) . .
C44 P2 Cu1 120.42(9) . .
C38 O1 C39 120.3(2) . .
C9 N4 C20 107.7(3) . .
C9 N4 C8 122.3(3) . .
C20 N4 C8 125.8(3) . .
N3 C4 C5 124.2(3) . .
N3 C4 N2 115.6(2) . .
C5 C4 N2 120.2(3) . .
N1 N2 C3 110.6(3) . .
N1 N2 C4 119.5(2) . .
C3 N2 C4 129.9(3) . .
C1 N1 N2 105.4(2) . .
C1 N1 Cu1 141.3(2) . .
N2 N1 Cu1 112.49(17) . .
C48 C49 C50 120.8(4) . .
C6 C5 C4 117.3(3) . .
C35 C36 C37 120.7(3) . .
C14 C13 C12 118.0(4) . .
C24 C25 C26 120.0(3) . .
C23 C24 C25 120.4(3) . .
C6 C7 C8 118.9(3) . .
C11 C12 C13 121.6(4) . .
C17 C18 C19 121.8(4) . .
C17 C16 C15 118.3(4) . .
C29 C30 C31 120.1(4) . .
C18 C17 C16 121.4(4) . .
C30 C31 C32 120.4(4) . .
C11 C10 C9 117.6(4) . .
C10 C11 C12 121.0(4) . .
C49 C48 C47 120.2(3) . .
C3 C2 C1 106.1(3) . .
C48 C47 C46 119.6(4) . .
C49 C50 C45 119.9(4) . .
C54 C55 C56 120.3(3) . .
C29 C28 C27 120.9(3) . .
C5 C6 C7 120.1(3) . .
C36 C35 C34 119.9(3) . .
C13 C14 C9 119.5(4) . .
C13 C14 C15 134.0(4) . .
C9 C14 C15 106.5(3) . .
C30 C29 C28 119.9(3) . .
C47 C46 C45 120.8(3) . .
C41 C40 C39 119.8(3) . .
C2 C3 N2 107.1(3) . .
C38 C37 C36 119.6(3) . .
C27 C32 C31 119.8(3) . .
C19 C20 N4 129.5(3) . .
C19 C20 C15 121.8(3) . .
N4 C20 C15 108.7(3) . .
N1 C1 C2 110.8(3) . .
C52 C53 C54 120.3(3) . .
C24 C23 C22 119.9(4) . .
C35 C34 C33 121.3(3) . .
C55 C54 C53 120.0(3) . .
C16 C15 C20 119.6(4) . .
C16 C15 C14 132.9(4) . .
C20 C15 C14 107.5(3) . .
C20 C19 C18 117.2(4) . .
C21 C22 C23 120.4(3) . .
C37 C38 O1 124.1(3) . .
C37 C38 C33 121.3(3) . .
O1 C38 C33 114.6(2) . .
C21 C26 C25 120.0(3) . .
C43 C42 C41 119.9(3) . .
C53 C52 C51 119.8(3) . .
C40 C41 C42 119.8(3) . .
C10 C9 N4 128.3(3) . .
C10 C9 C14 122.2(3) . .
N4 C9 C14 109.5(3) . .
C39 C44 C43 117.4(2) . .
C39 C44 P2 121.7(2) . .
C43 C44 P2 120.7(2) . .
C55 C56 C51 120.1(3) . .
C42 C43 C44 121.5(3) . .
C52 C51 C56 119.6(3) . .
C52 C51 P2 123.2(2) . .
C56 C51 P2 117.2(2) . .
C44 C39 C40 121.5(3) . .
C44 C39 O1 117.5(2) . .
C40 C39 O1 120.8(3) . .
C38 C33 C34 117.3(3) . .
C38 C33 P1 120.2(2) . .
C34 C33 P1 121.1(2) . .
C46 C45 C50 118.7(3) . .
C46 C45 P2 116.7(2) . .
C50 C45 P2 123.9(2) . .
N3 C8 C7 122.7(3) . .
N3 C8 N4 116.9(2) . .
C7 C8 N4 120.4(3) . .
C26 C21 C22 119.3(3) . .
C26 C21 P1 122.2(2) . .
C22 C21 P1 118.4(2) . .
C32 C27 C28 118.9(3) . .
C32 C27 P1 124.8(2) . .
C28 C27 P1 116.2(2) . .
C4 N3 C8 116.8(2) . .
C4 N3 Cu1 112.98(18) . .
C8 N3 Cu1 129.2(2) . .
F3 B1 F4 124(3) . .
F3 B1 F2 110.2(19) . .
F4 B1 F2 97.4(9) . .
F3 B1 F1 109.4(8) . .
F4 B1 F1 100.6(15) . .
F2 B1 F1 115(3) . .

loop_
_geom_bond_atom_site_label_1
_geom_bond_atom_site_label_2
_geom_bond_distance
_geom_bond_site_symmetry_2
Cu1 N1 2.078(2) .
Cu1 N3 2.138(2) .
Cu1 P1 2.2277(7) .
Cu1 P2 2.2613(7) .
P1 C21 1.824(3) .
P1 C27 1.825(3) .
P1 C33 1.831(3) .
P2 C45 1.823(3) .
P2 C51 1.832(3) .
P2 C44 1.839(3) .
O1 C38 1.386(3) .
O1 C39 1.393(3) .
N4 C9 1.407(4) .
N4 C20 1.409(4) .
N4 C8 1.411(4) .
C4 N3 1.344(4) .
C4 C5 1.389(4) .
C4 N2 1.404(4) .
N2 N1 1.360(3) .
N2 C3 1.370(4) .
N1 C1 1.326(4) .
C49 C48 1.368(7) .
C49 C50 1.385(5) .
C5 C6 1.371(6) .
C36 C35 1.370(6) .
C36 C37 1.382(5) .
C13 C14 1.390(5) .
C13 C12 1.392(7) .
C25 C24 1.377(6) .
C25 C26 1.388(5) .
C24 C23 1.369(6) .
C7 C6 1.375(6) .
C7 C8 1.383(4) .
C12 C11 1.384(6) .
C18 C17 1.380(7) .
C18 C19 1.382(6) .
C16 C17 1.377(7) .
C16 C15 1.400(5) .
C30 C29 1.360(6) .
C30 C31 1.372(6) .
C31 C32 1.399(5) .
C10 C11 1.379(5) .
C10 C9 1.385(5) .
C48 C47 1.386(6) .
C2 C3 1.346(5) .
C2 C1 1.399(5) .
C47 C46 1.381(5) .
C50 C45 1.396(4) .
C55 C54 1.375(6) .
C55 C56 1.386(5) .
C28 C29 1.387(5) .
C28 C27 1.385(4) .
C35 C34 1.380(5) .
C14 C9 1.401(5) .
C14 C15 1.453(5) .
C46 C45 1.396(5) .
C40 C41 1.383(5) .
C40 C39 1.390(4) .
C37 C38 1.385(4) .
C32 C27 1.374(4) .
C20 C19 1.387(5) .
C20 C15 1.403(5) .
C53 C52 1.389(5) .
C53 C54 1.382(6) .
C23 C22 1.388(5) .
C34 C33 1.405(4) .
C22 C21 1.382(4) .
C38 C33 1.400(4) .
C26 C21 1.389(4) .
C42 C43 1.381(4) .
C42 C41 1.385(5) .
C52 C51 1.388(4) .
C44 C39 1.388(4) .
C44 C43 1.402(4) .
C56 C51 1.388(4) .
C8 N3 1.346(4) .
B1 F3 1.164(10) .
B1 F4 1.18(3) .
B1 F2 1.31(3) .
B1 F1 1.303(11) .
